data_4032210
loop_
_publ_author_name
'Zhao, Senzhi'
'Andrade, Rodrigo B.'

_publ_section_title
;
 Development and Scope of the Arene-Fused Domino Michael/Mannich Reaction:
 Application to the Total Syntheses of Aspidosperma Alkaloids
 (-)-Aspidospermidine, (-)-Tabersonine, and (-)-Vincadifformine.
;
_journal_issue 1
_journal_name_full 'The Journal of organic chemistry'
_journal_page_first 521
_journal_page_last 531
_journal_paper_doi 10.1021/acs.joc.6b02551
_journal_volume 82
_journal_year 2017
_chemical_absolute_configuration ad
_chemical_formula_moiety 'C25 H27 N2 O5 S2'
_chemical_formula_sum 'C25 H27 N2 O5 S2'
_chemical_formula_weight 499.60
_chemical_name_systematic
;
 ?
;
_space_group_crystal_system orthorhombic
_space_group_IT_number 18
_space_group_name_Hall 'P 2 2ab'
_space_group_name_H-M_alt 'P 21 21 2'
_symmetry_space_group_name_Hall 'P 2 2ab'
_symmetry_space_group_name_H-M 'P 21 21 2'
_atom_sites_solution_hydrogens geom
_atom_sites_solution_primary direct
_audit_creation_method SHELXL-2013
_cell_angle_alpha 90
_cell_angle_beta 90
_cell_angle_gamma 90
_cell_formula_units_Z 4
_cell_length_a 16.865(7)
_cell_length_b 24.087(10)
_cell_length_c 6.115(3)
_cell_measurement_reflns_used 4100
_cell_measurement_temperature 173(2)
_cell_measurement_theta_max 25.322
_cell_measurement_theta_min 2.566
_cell_volume 2484.1(19)
_computing_cell_refinement 'SAINT (Bruker AXS)'
_computing_data_collection 'COSMO (Bruker AXS)'
_computing_data_reduction 'SADABS (Bruker AXS)'
_computing_molecular_graphics 'Mercury (CCDC)'
_computing_publication_material 'APEX2 (Bruker AXS)'
_computing_structure_refinement 'SHELXL-2013 (Sheldrick, 2013)'
_computing_structure_solution 'SHELXL-2013 (Sheldrick, 2013)'
_diffrn_ambient_temperature 173(2)
_diffrn_detector_area_resol_mean 8.333
_diffrn_measured_fraction_theta_full 0.988
_diffrn_measured_fraction_theta_max 0.985
_diffrn_measurement_device_type 'Kappa APEX II DUO'
_diffrn_measurement_method '\w scans'
_diffrn_radiation_type MoK\a
_diffrn_radiation_wavelength 0.71073
_diffrn_reflns_av_R_equivalents 0.0317
_diffrn_reflns_av_unetI/netI 0.0559
_diffrn_reflns_Laue_measured_fraction_full 0.988
_diffrn_reflns_Laue_measured_fraction_max 0.985
_diffrn_reflns_limit_h_max 22
_diffrn_reflns_limit_h_min -18
_diffrn_reflns_limit_k_max 28
_diffrn_reflns_limit_k_min -31
_diffrn_reflns_limit_l_max 8
_diffrn_reflns_limit_l_min -8
_diffrn_reflns_number 11005
_diffrn_reflns_point_group_measured_fraction_full 0.972
_diffrn_reflns_point_group_measured_fraction_max 0.961
_diffrn_reflns_theta_full 25.242
_diffrn_reflns_theta_max 27.863
_diffrn_reflns_theta_min 1.691
_diffrn_source 'sealed tube'
_exptl_absorpt_coefficient_mu 0.253
_exptl_absorpt_correction_T_max 1.0000
_exptl_absorpt_correction_T_min 0.7637
_exptl_absorpt_correction_type numerical
_exptl_absorpt_process_details
;

    11034 Corrected reflections written to file
 Estimated minimum and maximum transmission:  0.7637  1.0000
 The ratio of these values is more reliable than their absolute values!
 Additional spherical absorption correction applied with mu*r =  0.0000
 Lambda/2 correction factor = 0.0015
;
_exptl_crystal_colour colorless
_exptl_crystal_density_diffrn 1.336
_exptl_crystal_description plate
_exptl_crystal_F_000 1052
_exptl_crystal_size_max 0.622
_exptl_crystal_size_mid 0.164
_exptl_crystal_size_min 0.046
_refine_diff_density_max 0.419
_refine_diff_density_min -0.548
_refine_diff_density_rms 0.068
_refine_ls_abs_structure_details
;
 Flack x determined using 1527 quotients [(I+)-(I-)]/[(I+)+(I-)]
 (Parsons and Flack (2004), Acta Cryst. A60, s61).
;
_refine_ls_abs_structure_Flack -0.01(4)
_refine_ls_extinction_method none
_refine_ls_goodness_of_fit_ref 1.059
_refine_ls_hydrogen_treatment constr
_refine_ls_matrix_type full
_refine_ls_number_parameters 307
_refine_ls_number_reflns 5677
_refine_ls_number_restraints 0
_refine_ls_restrained_S_all 1.059
_refine_ls_R_factor_all 0.0742
_refine_ls_R_factor_gt 0.0450
_refine_ls_shift/su_max 0.001
_refine_ls_shift/su_mean 0.000
_refine_ls_structure_factor_coef Fsqd
_refine_ls_weighting_details
;
 w=1/[\s^2^(Fo^2^)+(0.0483P)^2^+0.9848P]
 where P=(Fo^2^+2Fc^2^)/3
;
_refine_ls_weighting_scheme calc
_refine_ls_wR_factor_gt 0.1004
_refine_ls_wR_factor_ref 0.1160
_reflns_Friedel_coverage 0.702
_reflns_Friedel_fraction_full 0.950
_reflns_Friedel_fraction_max 0.929
_reflns_number_gt 4354
_reflns_number_total 5677
_reflns_threshold_expression 'I > 2\s(I)'
_cod_data_source_file jo6b02551_si_002.cif
_cod_data_source_block final
_cod_original_cell_volume 2484.1(18)
_cod_database_code 4032210
_shelx_space_group_comment
;
The symmetry employed for this shelxl refinement is uniquely defined
by the following loop, which should always be used as a source of
symmetry information in preference to the above space-group names.
They are only intended as comments.
;
_shelx_estimated_absorpt_t_min 0.859
_shelx_estimated_absorpt_t_max 0.988
_shelxl_version_number 2013-2

loop_
_space_group_symop_operation_xyz
'x, y, z'
'x+1/2, -y+1/2, -z'
'-x+1/2, y+1/2, -z'
'-x, -y, z'

loop_
_atom_site_label
_atom_site_type_symbol
_atom_site_fract_x
_atom_site_fract_y
_atom_site_fract_z
_atom_site_U_iso_or_equiv
_atom_site_adp_type
_atom_site_occupancy
_atom_site_site_symmetry_order
_atom_site_calc_flag
_atom_site_refinement_flags_posn
_atom_site_refinement_flags_adp
C2 C 0.3238(2) 0.74807(14) 0.2689(7) 0.0231(8) Uani 1 1 d . .
C3 C 0.3513(2) 0.80094(14) 0.2903(7) 0.0245(8) Uani 1 1 d . .
C4 C 0.4128(2) 0.80987(15) 0.1290(8) 0.0286(9) Uani 1 1 d . .
C5 C 0.4634(2) 0.85483(16) 0.0816(9) 0.0377(11) Uani 1 1 d . .
H5A H 0.4610 0.8880 0.1655 0.045 Uiso 1 1 calc R U
C6 C 0.5168(2) 0.84977(18) -0.0902(10) 0.0450(12) Uani 1 1 d . .
H6A H 0.5513 0.8798 -0.1232 0.054 Uiso 1 1 calc R U
C7 C 0.5206(2) 0.80155(17) -0.2146(9) 0.0384(11) Uani 1 1 d . .
H7A H 0.5572 0.7996 -0.3323 0.046 Uiso 1 1 calc R U
C8 C 0.4722(2) 0.75600(16) -0.1713(8) 0.0320(9) Uani 1 1 d . .
H8A H 0.4753 0.7231 -0.2564 0.038 Uiso 1 1 calc R U
C9 C 0.41907(19) 0.76079(13) 0.0018(8) 0.0252(8) Uani 1 1 d . .
C10 C 0.3208(2) 0.84099(13) 0.4606(7) 0.0261(8) Uani 1 1 d . .
H10A H 0.3614 0.8430 0.5797 0.031 Uiso 1 1 calc R U
C11 C 0.2428(2) 0.81934(14) 0.5637(7) 0.0249(8) Uani 1 1 d . .
H11A H 0.2332 0.8400 0.7030 0.030 Uiso 1 1 calc R U
C12 C 0.1701(2) 0.82542(14) 0.4196(7) 0.0270(9) Uani 1 1 d . .
C15 C 0.1072(2) 0.77826(18) 0.7209(9) 0.0407(11) Uani 1 1 d . .
H15A H 0.0565 0.7594 0.7543 0.049 Uiso 1 1 calc R U
H15B H 0.1143 0.8087 0.8279 0.049 Uiso 1 1 calc R U
C16 C 0.1752(2) 0.73689(16) 0.7452(8) 0.0349(10) Uani 1 1 d . .
H16A H 0.1582 0.7002 0.6895 0.042 Uiso 1 1 calc R U
H16B H 0.1887 0.7327 0.9020 0.042 Uiso 1 1 calc R U
C17 C 0.2495(2) 0.75642(15) 0.6179(7) 0.0265(8) Uani 1 1 d . .
H17A H 0.2969 0.7509 0.7137 0.032 Uiso 1 1 calc R U
C18 C 0.2610(2) 0.72189(15) 0.4106(7) 0.0271(8) Uani 1 1 d . .
H18A H 0.2771 0.6837 0.4504 0.032 Uiso 1 1 calc R U
H18B H 0.2104 0.7197 0.3289 0.032 Uiso 1 1 calc R U
C22 C 0.4323(2) 0.62006(14) 0.1341(7) 0.0273(9) Uani 1 1 d . .
C23 C 0.5034(2) 0.61287(14) 0.0226(9) 0.0326(10) Uani 1 1 d . .
H23A H 0.5101 0.6271 -0.1210 0.039 Uiso 1 1 calc R U
C24 C 0.5649(2) 0.58421(16) 0.1266(10) 0.0415(12) Uani 1 1 d . .
H24A H 0.6139 0.5785 0.0532 0.050 Uiso 1 1 calc R U
C25 C 0.5541(3) 0.56406(16) 0.3376(10) 0.0430(12) Uani 1 1 d . .
H25A H 0.5962 0.5450 0.4082 0.052 Uiso 1 1 calc R U
C26 C 0.4829(3) 0.57148(17) 0.4459(9) 0.0438(12) Uani 1 1 d . .
H26A H 0.4764 0.5574 0.5899 0.053 Uiso 1 1 calc R U
C27 C 0.4208(3) 0.59950(16) 0.3451(8) 0.0354(10) Uani 1 1 d . .
H27A H 0.3716 0.6045 0.4182 0.042 Uiso 1 1 calc R U
C31 C 0.3111(3) 1.00739(16) 0.3527(9) 0.0404(11) Uani 1 1 d . .
C32 C 0.3192(4) 1.05939(17) 0.4966(13) 0.0734(19) Uani 1 1 d . .
H32A H 0.3141 1.0927 0.4055 0.110 Uiso 1 1 calc R U
H32B H 0.3712 1.0593 0.5680 0.110 Uiso 1 1 calc R U
H32C H 0.2775 1.0593 0.6081 0.110 Uiso 1 1 calc R U
C33 C 0.2300(3) 1.00632(19) 0.2410(10) 0.0528(14) Uani 1 1 d . .
H33A H 0.2259 1.0377 0.1396 0.079 Uiso 1 1 calc R U
H33B H 0.1882 1.0091 0.3518 0.079 Uiso 1 1 calc R U
H33C H 0.2239 0.9715 0.1601 0.079 Uiso 1 1 calc R U
C34 C 0.3772(3) 1.0052(2) 0.1807(12) 0.0693(19) Uani 1 1 d . .
H34A H 0.3710 1.0363 0.0787 0.104 Uiso 1 1 calc R U
H34B H 0.3739 0.9701 0.1002 0.104 Uiso 1 1 calc R U
H34C H 0.4288 1.0078 0.2533 0.104 Uiso 1 1 calc R U
N1 N 0.36269(18) 0.72243(11) 0.0884(6) 0.0241(7) Uani 1 1 d . .
N28 N 0.31357(19) 0.89746(12) 0.3644(6) 0.0298(8) Uani 1 1 d . .
O13 O 0.16761(16) 0.84661(12) 0.2410(6) 0.0387(7) Uani 1 1 d . .
O14 O 0.10335(14) 0.80164(11) 0.5011(6) 0.0366(7) Uani 1 1 d . .
O20 O 0.27938(15) 0.63700(11) 0.0913(5) 0.0328(7) Uani 1 1 d . .
O30 O 0.25070(19) 0.95174(13) 0.6937(6) 0.0481(9) Uani 1 1 d . .
S19 S 0.35392(5) 0.65606(3) 0.00720(18) 0.0258(2) Uani 1 1 d . .
S29 S 0.32166(6) 0.94906(4) 0.5474(2) 0.0353(3) Uani 1 1 d . .
O21 O 0.36812(16) 0.65612(11) -0.2241(5) 0.0330(6) Uani 1 1 d . .

loop_
_atom_site_aniso_label
_atom_site_aniso_U_11
_atom_site_aniso_U_22
_atom_site_aniso_U_33
_atom_site_aniso_U_23
_atom_site_aniso_U_13
_atom_site_aniso_U_12
C2 0.0189(15) 0.0266(16) 0.024(2) -0.0031(15) 0.0009(16) 0.0040(14)
C3 0.0188(15) 0.0262(17) 0.029(2) 0.0000(15) -0.0003(17) 0.0017(14)
C4 0.0191(17) 0.0300(18) 0.037(3) -0.0020(18) 0.0007(17) 0.0029(14)
C5 0.031(2) 0.0274(19) 0.055(3) -0.007(2) 0.007(2) -0.0052(15)
C6 0.032(2) 0.039(2) 0.064(4) -0.005(2) 0.016(2) -0.0071(18)
C7 0.030(2) 0.040(2) 0.046(3) 0.003(2) 0.012(2) 0.0017(17)
C8 0.0277(19) 0.0324(19) 0.036(3) -0.0031(19) 0.0039(19) 0.0048(16)
C9 0.0199(15) 0.0259(16) 0.030(2) 0.0005(18) -0.0007(18) 0.0015(12)
C10 0.0212(15) 0.0231(15) 0.034(2) -0.0039(17) -0.0020(17) 0.0013(13)
C11 0.0230(17) 0.0235(16) 0.028(2) -0.0020(16) 0.0000(16) 0.0032(13)
C12 0.0244(18) 0.0229(16) 0.034(3) -0.0030(16) -0.0058(17) 0.0029(13)
C15 0.031(2) 0.043(2) 0.049(3) -0.002(2) 0.012(2) -0.0019(18)
C16 0.038(2) 0.033(2) 0.033(3) 0.0037(19) 0.008(2) -0.0001(17)
C17 0.0247(18) 0.0263(17) 0.028(2) 0.0006(16) -0.0007(16) 0.0033(14)
C18 0.0249(18) 0.0243(16) 0.032(2) -0.0002(16) 0.0010(17) -0.0004(13)
C22 0.0274(18) 0.0198(16) 0.035(3) -0.0046(16) -0.0032(18) -0.0008(14)
C23 0.0291(18) 0.0253(17) 0.043(3) 0.0017(19) 0.000(2) 0.0010(14)
C24 0.026(2) 0.030(2) 0.068(4) 0.004(2) -0.001(2) 0.0017(16)
C25 0.041(2) 0.0270(19) 0.061(4) 0.004(2) -0.016(2) 0.0027(17)
C26 0.058(3) 0.036(2) 0.037(3) 0.003(2) -0.011(2) 0.0080(19)
C27 0.042(2) 0.031(2) 0.034(3) -0.0048(19) 0.003(2) 0.0053(17)
C31 0.040(2) 0.0241(18) 0.058(3) -0.004(2) 0.011(2) -0.0021(17)
C32 0.098(4) 0.024(2) 0.099(5) -0.016(3) 0.009(5) -0.005(2)
C33 0.057(3) 0.040(2) 0.061(4) 0.015(3) 0.003(3) 0.005(2)
C34 0.066(3) 0.046(3) 0.096(6) 0.010(3) 0.034(4) -0.006(2)
N1 0.0245(15) 0.0218(13) 0.0259(18) -0.0012(13) 0.0008(14) 0.0016(11)
N28 0.0341(17) 0.0215(14) 0.034(2) -0.0052(14) 0.0030(16) -0.0002(13)
O13 0.0363(15) 0.0394(15) 0.040(2) 0.0073(15) -0.0109(14) 0.0005(12)
O14 0.0210(12) 0.0398(14) 0.049(2) -0.0008(16) -0.0025(15) -0.0003(10)
O20 0.0279(13) 0.0275(12) 0.043(2) -0.0067(13) 0.0009(13) -0.0018(10)
O30 0.056(2) 0.0441(17) 0.045(2) -0.0101(17) 0.0162(17) 0.0039(15)
S19 0.0250(4) 0.0226(4) 0.0297(5) -0.0043(4) -0.0021(4) 0.0014(3)
S29 0.0328(5) 0.0266(4) 0.0465(8) -0.0104(5) 0.0004(5) -0.0011(4)
O21 0.0405(15) 0.0353(14) 0.0231(16) -0.0055(13) -0.0047(13) 0.0067(12)

loop_
_atom_type_symbol
_atom_type_description
_atom_type_scat_dispersion_real
_atom_type_scat_dispersion_imag
_atom_type_scat_source
C C 0.0033 0.0016 'International Tables Vol C Tables 4.2.6.8 and 6.1.1.4'
H H 0.0000 0.0000 'International Tables Vol C Tables 4.2.6.8 and 6.1.1.4'
N N 0.0061 0.0033 'International Tables Vol C Tables 4.2.6.8 and 6.1.1.4'
O O 0.0106 0.0060 'International Tables Vol C Tables 4.2.6.8 and 6.1.1.4'
S S 0.1246 0.1234 'International Tables Vol C Tables 4.2.6.8 and 6.1.1.4'

loop_
_geom_angle_atom_site_label_1
_geom_angle_atom_site_label_2
_geom_angle_atom_site_label_3
_geom_angle
C3 C2 N1 108.8(3)
C3 C2 C18 125.2(3)
N1 C2 C18 126.0(3)
C2 C3 C4 108.6(3)
C2 C3 C10 123.2(3)
C4 C3 C10 128.2(3)
C5 C4 C9 118.9(4)
C5 C4 C3 133.5(4)
C9 C4 C3 107.6(3)
C6 C5 C4 118.7(4)
C6 C5 H5A 120.6
C4 C5 H5A 120.6
C5 C6 C7 121.2(4)
C5 C6 H6A 119.4
C7 C6 H6A 119.4
C6 C7 C8 121.8(4)
C6 C7 H7A 119.1
C8 C7 H7A 119.1
C9 C8 C7 117.2(4)
C9 C8 H8A 121.4
C7 C8 H8A 121.4
C8 C9 C4 122.2(3)
C8 C9 N1 131.1(3)
C4 C9 N1 106.6(3)
N28 C10 C3 109.9(3)
N28 C10 C11 113.5(3)
C3 C10 C11 110.8(3)
N28 C10 H10A 107.5
C3 C10 H10A 107.5
C11 C10 H10A 107.5
C12 C11 C10 114.7(3)
C12 C11 C17 106.0(3)
C10 C11 C17 110.7(3)
C12 C11 H11A 108.4
C10 C11 H11A 108.4
C17 C11 H11A 108.4
O13 C12 O14 118.9(3)
O13 C12 C11 126.5(4)
O14 C12 C11 114.6(4)
O14 C15 C16 112.1(4)
O14 C15 H15A 109.2
C16 C15 H15A 109.2
O14 C15 H15B 109.2
C16 C15 H15B 109.2
H15A C15 H15B 107.9
C15 C16 C17 111.1(3)
C15 C16 H16A 109.4
C17 C16 H16A 109.4
C15 C16 H16B 109.4
C17 C16 H16B 109.4
H16A C16 H16B 108.0
C18 C17 C16 110.8(3)
C18 C17 C11 111.3(3)
C16 C17 C11 110.2(3)
C18 C17 H17A 108.2
C16 C17 H17A 108.2
C11 C17 H17A 108.2
C2 C18 C17 109.8(3)
C2 C18 H18A 109.7
C17 C18 H18A 109.7
C2 C18 H18B 109.7
C17 C18 H18B 109.7
H18A C18 H18B 108.2
C23 C22 C27 121.9(4)
C23 C22 S19 119.5(3)
C27 C22 S19 118.6(3)
C22 C23 C24 118.6(5)
C22 C23 H23A 120.7
C24 C23 H23A 120.7
C25 C24 C23 119.8(4)
C25 C24 H24A 120.1
C23 C24 H24A 120.1
C26 C25 C24 120.8(4)
C26 C25 H25A 119.6
C24 C25 H25A 119.6
C25 C26 C27 120.3(5)
C25 C26 H26A 119.8
C27 C26 H26A 119.8
C26 C27 C22 118.5(4)
C26 C27 H27A 120.7
C22 C27 H27A 120.7
C33 C31 C34 110.1(5)
C33 C31 C32 110.4(4)
C34 C31 C32 110.9(4)
C33 C31 S29 111.2(3)
C34 C31 S29 110.2(3)
C32 C31 S29 104.0(4)
C31 C32 H32A 109.5
C31 C32 H32B 109.5
H32A C32 H32B 109.5
C31 C32 H32C 109.5
H32A C32 H32C 109.5
H32B C32 H32C 109.5
C31 C33 H33A 109.5
C31 C33 H33B 109.5
H33A C33 H33B 109.5
C31 C33 H33C 109.5
H33A C33 H33C 109.5
H33B C33 H33C 109.5
C31 C34 H34A 109.5
C31 C34 H34B 109.5
H34A C34 H34B 109.5
C31 C34 H34C 109.5
H34A C34 H34C 109.5
H34B C34 H34C 109.5
C2 N1 C9 108.3(3)
C2 N1 S19 126.9(3)
C9 N1 S19 124.4(3)
C10 N28 S29 114.0(3)
C12 O14 C15 117.7(3)
O20 S19 O21 120.03(18)
O20 S19 N1 106.01(16)
O21 S19 N1 106.01(17)
O20 S19 C22 110.00(19)
O21 S19 C22 108.05(19)
N1 S19 C22 105.79(16)
O30 S29 N28 111.47(18)
O30 S29 C31 105.9(2)
N28 S29 C31 97.2(2)

loop_
_geom_bond_atom_site_label_1
_geom_bond_atom_site_label_2
_geom_bond_distance
C2 C3 1.362(5)
C2 N1 1.425(5)
C2 C18 1.506(5)
C3 C4 1.448(6)
C3 C10 1.510(5)
C4 C5 1.409(5)
C4 C9 1.419(5)
C5 C6 1.389(7)
C5 H5A 0.9500
C6 C7 1.390(6)
C6 H6A 0.9500
C7 C8 1.393(6)
C7 H7A 0.9500
C8 C9 1.391(6)
C8 H8A 0.9500
C9 N1 1.428(5)
C10 N28 1.487(5)
C10 C11 1.550(5)
C10 H10A 1.0000
C11 C12 1.518(5)
C11 C17 1.555(5)
C11 H11A 1.0000
C12 O13 1.206(5)
C12 O14 1.358(5)
C15 O14 1.458(6)
C15 C16 1.526(6)
C15 H15A 0.9900
C15 H15B 0.9900
C16 C17 1.548(5)
C16 H16A 0.9900
C16 H16B 0.9900
C17 C18 1.528(6)
C17 H17A 1.0000
C18 H18A 0.9900
C18 H18B 0.9900
C22 C23 1.391(6)
C22 C27 1.395(6)
C22 S19 1.761(4)
C23 C24 1.398(6)
C23 H23A 0.9500
C24 C25 1.390(8)
C24 H24A 0.9500
C25 C26 1.384(7)
C25 H25A 0.9500
C26 C27 1.391(6)
C26 H26A 0.9500
C27 H27A 0.9500
C31 C33 1.529(7)
C31 C34 1.534(7)
C31 C32 1.537(7)
C31 S29 1.850(5)
C32 H32A 0.9800
C32 H32B 0.9800
C32 H32C 0.9800
C33 H33A 0.9800
C33 H33B 0.9800
C33 H33C 0.9800
C34 H34A 0.9800
C34 H34B 0.9800
C34 H34C 0.9800
N1 S19 1.680(3)
N28 S29 1.678(3)
O20 S19 1.434(3)
O30 S29 1.496(3)
S19 O21 1.434(3)

loop_
_geom_torsion_atom_site_label_1
_geom_torsion_atom_site_label_2
_geom_torsion_atom_site_label_3
_geom_torsion_atom_site_label_4
_geom_torsion
N1 C2 C3 C4 -3.1(4)
C18 C2 C3 C4 178.2(4)
N1 C2 C3 C10 177.8(3)
C18 C2 C3 C10 -0.9(6)
C2 C3 C4 C5 -177.1(5)
C10 C3 C4 C5 1.9(7)
C2 C3 C4 C9 2.6(4)
C10 C3 C4 C9 -178.4(4)
C9 C4 C5 C6 0.9(7)
C3 C4 C5 C6 -179.5(5)
C4 C5 C6 C7 0.2(7)
C5 C6 C7 C8 -0.9(8)
C6 C7 C8 C9 0.4(7)
C7 C8 C9 C4 0.8(6)
C7 C8 C9 N1 -179.5(4)
C5 C4 C9 C8 -1.4(6)
C3 C4 C9 C8 178.8(4)
C5 C4 C9 N1 178.8(4)
C3 C4 C9 N1 -0.9(4)
C2 C3 C10 N28 -140.0(4)
C4 C3 C10 N28 41.1(5)
C2 C3 C10 C11 -13.8(5)
C4 C3 C10 C11 167.3(4)
N28 C10 C11 C12 48.6(4)
C3 C10 C11 C12 -75.6(4)
N28 C10 C11 C17 168.5(3)
C3 C10 C11 C17 44.3(4)
C10 C11 C12 O13 -2.6(5)
C17 C11 C12 O13 -125.0(4)
C10 C11 C12 O14 173.9(3)
C17 C11 C12 O14 51.5(4)
O14 C15 C16 C17 38.1(5)
C15 C16 C17 C18 -106.1(4)
C15 C16 C17 C11 17.5(5)
C12 C11 C17 C18 61.6(4)
C10 C11 C17 C18 -63.4(4)
C12 C11 C17 C16 -61.7(4)
C10 C11 C17 C16 173.3(3)
C3 C2 C18 C17 -15.8(5)
N1 C2 C18 C17 165.7(3)
C16 C17 C18 C2 169.5(3)
C11 C17 C18 C2 46.6(4)
C27 C22 C23 C24 -0.1(6)
S19 C22 C23 C24 179.9(3)
C22 C23 C24 C25 -0.5(6)
C23 C24 C25 C26 0.7(6)
C24 C25 C26 C27 -0.2(7)
C25 C26 C27 C22 -0.4(6)
C23 C22 C27 C26 0.6(6)
S19 C22 C27 C26 -179.5(3)
C3 C2 N1 C9 2.6(4)
C18 C2 N1 C9 -178.8(3)
C3 C2 N1 S19 175.3(3)
C18 C2 N1 S19 -6.1(5)
C8 C9 N1 C2 179.3(4)
C4 C9 N1 C2 -0.9(4)
C8 C9 N1 S19 6.4(6)
C4 C9 N1 S19 -173.8(3)
C3 C10 N28 S29 -153.3(2)
C11 C10 N28 S29 82.1(3)
O13 C12 O14 C15 -177.7(4)
C11 C12 O14 C15 5.6(5)
C16 C15 O14 C12 -53.7(5)
C2 N1 S19 O20 22.8(4)
C9 N1 S19 O20 -165.6(3)
C2 N1 S19 O21 151.4(3)
C9 N1 S19 O21 -37.0(3)
C2 N1 S19 C22 -94.0(3)
C9 N1 S19 C22 77.6(3)
C23 C22 S19 O20 152.3(3)
C27 C22 S19 O20 -27.7(4)
C23 C22 S19 O21 19.5(3)
C27 C22 S19 O21 -160.4(3)
C23 C22 S19 N1 -93.6(3)
C27 C22 S19 N1 86.4(3)
C10 N28 S29 O30 -70.8(3)
C10 N28 S29 C31 178.9(3)
C33 C31 S29 O30 -52.4(4)
C34 C31 S29 O30 -174.7(4)
C32 C31 S29 O30 66.4(4)
C33 C31 S29 N28 62.4(4)
C34 C31 S29 N28 -59.9(4)
C32 C31 S29 N28 -178.7(3)
